data_7011549
loop_
_publ_author_name
'Arn\'aiz, Ana'
'Cuevas, Jos\'e V.'
'Garc\'ia-Herbosa, Gabriel'
'Carbayo, Arancha'
'Casares, Juan A.'
'Gutierrez-Puebla, Enrique'

_publ_section_title
;
 Revealing the diastereomeric nature of pincer terdentate nitrogen
 ligands 2,6-bis(arylaminomethyl)pyridine through coordination to
 palladium
;
_journal_issue 12
_journal_name_full 'Journal of the Chemical Society, Dalton Transactions'
_journal_page_first 2581
_journal_paper_doi 10.1039/b201319c
_journal_year 2002
_chemical_formula_sum 'C21 H23 Cl2 N3 Pd'
_chemical_formula_weight 494.72
_space_group_IT_number 14
_symmetry_cell_setting monoclinic
_symmetry_space_group_name_Hall '-P 2yn'
_symmetry_space_group_name_H-M 'P 1 21/n 1'
_atom_sites_solution_hydrogens geom
_atom_sites_solution_primary direct
_atom_sites_solution_secondary difmap
_audit_creation_method SHELXL-97
_cell_angle_alpha 90.00
_cell_angle_beta 110.188(2)
_cell_angle_gamma 90.00
_cell_formula_units_Z 4
_cell_length_a 13.731(2)
_cell_length_b 9.7092(13)
_cell_length_c 17.230(2)
_cell_measurement_temperature 143(2)
_cell_volume 2155.9(5)
_computing_cell_refinement 'SAINT Simens-Bruker'
_computing_data_collection 'SMART Simens-Bruker'
_computing_data_reduction 'SAINT Simens-Bruker'
_computing_molecular_graphics 'SHELXTL Simens-Bruker'
_computing_publication_material 'SHELXTL Simens-Bruker'
_computing_structure_refinement 'SHELXL-97 (Sheldrick, 1997)'
_computing_structure_solution 'SHELXS-97 (Sheldrick, 1990)'
_diffrn_ambient_temperature 143(2)
_diffrn_measured_fraction_theta_full 0.727
_diffrn_measured_fraction_theta_max 0.727
_diffrn_measurement_device_type 'Siemens-Bruker SMART CCD'
_diffrn_measurement_method 'Phi and omega scans'
_diffrn_radiation_monochromator graphite
_diffrn_radiation_source 'fine-focus sealed tube'
_diffrn_radiation_type MoK\a
_diffrn_radiation_wavelength 0.71073
_diffrn_reflns_av_R_equivalents 0.0747
_diffrn_reflns_av_sigmaI/netI 0.1469
_diffrn_reflns_limit_h_max 16
_diffrn_reflns_limit_h_min -14
_diffrn_reflns_limit_k_max 2
_diffrn_reflns_limit_k_min -11
_diffrn_reflns_limit_l_max 10
_diffrn_reflns_limit_l_min -20
_diffrn_reflns_number 5914
_diffrn_reflns_theta_full 26.59
_diffrn_reflns_theta_max 26.59
_diffrn_reflns_theta_min 2.63
_exptl_absorpt_coefficient_mu 1.119
_exptl_absorpt_correction_type SADABS
_exptl_crystal_colour yellow
_exptl_crystal_density_diffrn 1.524
_exptl_crystal_density_method 'not measured'
_exptl_crystal_description prismatic
_exptl_crystal_F_000 1000
_refine_diff_density_max 1.005
_refine_diff_density_min -1.503
_refine_diff_density_rms 0.167
_refine_ls_extinction_method none
_refine_ls_goodness_of_fit_ref 0.916
_refine_ls_hydrogen_treatment mixed
_refine_ls_matrix_type full
_refine_ls_number_parameters 246
_refine_ls_number_reflns 3279
_refine_ls_number_restraints 0
_refine_ls_restrained_S_all 0.916
_refine_ls_R_factor_all 0.1421
_refine_ls_R_factor_gt 0.0747
_refine_ls_shift/su_max 0.024
_refine_ls_shift/su_mean 0.003
_refine_ls_structure_factor_coef Fsqd
_refine_ls_weighting_details 'calc w=1/[\s^2^(Fo^2^)+(0.0721P)^2^+18.5465P] where P=(Fo^2^+2Fc^2^)/3'
_refine_ls_weighting_scheme calc
_refine_ls_wR_factor_gt 0.1487
_refine_ls_wR_factor_ref 0.1773
_reflns_number_gt 1940
_reflns_number_total 3279
_reflns_threshold_expression >2sigma(I)
_cod_data_source_file b201319c.txt
_cod_data_source_block ana
_cod_original_cell_volume 2156.0(5)
_cod_original_sg_symbol_H-M P2(1)/n
_cod_database_code 7011549

loop_
_symmetry_equiv_pos_as_xyz
'x, y, z'
'-x+1/2, y+1/2, -z+1/2'
'-x, -y, -z'
'x-1/2, -y-1/2, z-1/2'

loop_
_atom_site_label
_atom_site_type_symbol
_atom_site_fract_x
_atom_site_fract_y
_atom_site_fract_z
_atom_site_U_iso_or_equiv
_atom_site_adp_type
_atom_site_occupancy
_atom_site_symmetry_multiplicity
_atom_site_calc_flag
_atom_site_refinement_flags
_atom_site_disorder_assembly
_atom_site_disorder_group
Pd1 Pd 0.12408(7) 0.45524(7) 0.12693(6) 0.0237(3) Uani 1 1 d . . .
Cl1 Cl 0.1239(2) 0.6827(2) 0.1632(2) 0.0372(8) Uani 1 1 d . . .
Cl2 Cl 0.1724(2) 0.7332(3) 0.9229(2) 0.0352(8) Uani 1 1 d . . .
N1 N 0.1246(7) 0.2642(7) 0.0919(6) 0.021(2) Uani 1 1 d . . .
N2 N 0.0420(7) 0.3679(7) 0.1950(5) 0.021(2) Uani 1 1 d . . .
H2 H -0.0253 0.3597 0.1576 0.025 Uiso 1 1 calc R . .
N3 N 0.2090(7) 0.4783(7) 0.0499(5) 0.022(2) Uani 1 1 d . . .
H3 H 0.1908 0.5619 0.0224 0.026 Uiso 1 1 calc R . .
C1 C 0.0789(9) 0.2225(9) 0.2131(8) 0.032(3) Uani 1 1 d . . .
H11 H 0.0256 0.1662 0.2250 0.038 Uiso 1 1 calc R . .
H12 H 0.1433 0.2197 0.2621 0.038 Uiso 1 1 calc R . .
C2 C 0.0992(9) 0.1660(10) 0.1388(8) 0.029(3) Uani 1 1 d . . .
C3 C 0.1013(8) 0.0301(9) 0.1162(7) 0.023(3) Uani 1 1 d . . .
H31 H 0.0873 -0.0409 0.1488 0.028 Uiso 1 1 calc R . .
C4 C 0.1234(9) -0.0023(10) 0.0477(8) 0.033(3) Uani 1 1 d . . .
H41 H 0.1215 -0.0959 0.0311 0.040 Uiso 1 1 calc R . .
C5 C 0.1489(9) 0.1001(9) 0.0009(7) 0.028(3) Uani 1 1 d . . .
H51 H 0.1655 0.0773 -0.0468 0.033 Uiso 1 1 calc R . .
C6 C 0.1493(9) 0.2361(9) 0.0260(8) 0.024(3) Uani 1 1 d . . .
C7 C 0.1734(9) 0.3637(10) -0.0132(7) 0.028(3) Uani 1 1 d . . .
H71 H 0.1107 0.3936 -0.0591 0.033 Uiso 1 1 calc R . .
H72 H 0.2284 0.3434 -0.0365 0.033 Uiso 1 1 calc R . .
C11 C 0.0299(8) 0.4382(9) 0.2647(7) 0.024(3) Uani 1 1 d . . .
C12 C -0.0650(9) 0.5004(10) 0.2549(8) 0.033(3) Uani 1 1 d . . .
H12' H -0.1212 0.4919 0.2041 0.040 Uiso 1 1 calc R . .
C13 C -0.0770(10) 0.5756(10) 0.3202(8) 0.033(3) Uani 1 1 d . . .
H13 H -0.1422 0.6172 0.3128 0.039 Uiso 1 1 calc R . .
C14 C 0.0017(11) 0.5912(11) 0.3941(9) 0.039(4) Uani 1 1 d . . .
C15 C 0.0944(10) 0.5256(12) 0.4016(8) 0.040(3) Uani 1 1 d . . .
H15 H 0.1502 0.5322 0.4528 0.048 Uiso 1 1 calc R . .
C16 C 0.1094(9) 0.4516(12) 0.3387(8) 0.037(3) Uani 1 1 d . . .
H16 H 0.1747 0.4099 0.3465 0.044 Uiso 1 1 calc R . .
C17 C -0.0064(12) 0.6814(11) 0.4625(9) 0.058(4) Uani 1 1 d . . .
H171 H -0.0754 0.6709 0.4668 0.069 Uiso 1 1 calc R . .
H172 H 0.0041 0.7778 0.4505 0.069 Uiso 1 1 calc R . .
H173 H 0.0467 0.6544 0.5149 0.069 Uiso 1 1 calc R . .
C21 C 0.3204(9) 0.4789(10) 0.0938(7) 0.028(3) Uani 1 1 d . . .
C22 C 0.3649(9) 0.3853(10) 0.1585(7) 0.029(3) Uani 1 1 d . . .
H22 H 0.3218 0.3207 0.1726 0.035 Uiso 1 1 calc R . .
C23 C 0.4697(10) 0.3854(10) 0.2016(8) 0.035(3) Uani 1 1 d . . .
H23 H 0.4982 0.3230 0.2462 0.042 Uiso 1 1 calc R . .
C24 C 0.5354(10) 0.4783(12) 0.1799(8) 0.041(3) Uani 1 1 d . . .
C25 C 0.4889(9) 0.5696(11) 0.1165(8) 0.040(3) Uani 1 1 d . . .
H25 H 0.5314 0.6349 0.1020 0.048 Uiso 1 1 calc R . .
C26 C 0.3831(10) 0.5704(11) 0.0729(8) 0.038(3) Uani 1 1 d . . .
H26 H 0.3544 0.6338 0.0289 0.046 Uiso 1 1 calc R . .
C27 C 0.6505(10) 0.4791(14) 0.2257(9) 0.057(4) Uani 1 1 d . . .
H271 H 0.6655 0.4336 0.2793 0.069 Uiso 1 1 calc R . .
H272 H 0.6754 0.5744 0.2343 0.069 Uiso 1 1 calc R . .
H273 H 0.6856 0.4298 0.1932 0.069 Uiso 1 1 calc R . .

loop_
_atom_site_aniso_label
_atom_site_aniso_U_11
_atom_site_aniso_U_22
_atom_site_aniso_U_33
_atom_site_aniso_U_23
_atom_site_aniso_U_13
_atom_site_aniso_U_12
Pd1 0.0253(5) 0.0085(3) 0.0388(6) -0.0002(4) 0.0131(4) -0.0003(4)
Cl1 0.050(2) 0.0083(11) 0.059(2) -0.0026(12) 0.0269(18) -0.0002(11)
Cl2 0.0322(18) 0.0229(13) 0.046(2) 0.0023(13) 0.0077(16) -0.0021(11)
N1 0.014(5) 0.016(4) 0.034(7) 0.000(4) 0.008(5) -0.002(3)
N2 0.022(5) 0.014(4) 0.025(6) 0.002(4) 0.007(5) -0.001(3)
N3 0.029(5) 0.014(4) 0.019(6) 0.007(4) 0.003(5) -0.002(4)
C1 0.034(7) 0.008(4) 0.053(9) 0.017(5) 0.012(7) 0.003(5)
C2 0.018(6) 0.017(5) 0.046(9) 0.005(5) 0.004(6) 0.001(4)
C3 0.033(7) 0.006(4) 0.023(7) -0.001(5) -0.002(6) -0.009(4)
C4 0.031(7) 0.009(4) 0.048(10) -0.003(5) -0.001(7) -0.002(4)
C5 0.025(7) 0.020(5) 0.038(8) -0.013(5) 0.012(6) -0.001(4)
C6 0.021(7) 0.017(5) 0.039(9) -0.008(5) 0.017(6) 0.003(4)
C7 0.038(7) 0.020(5) 0.038(8) 0.001(5) 0.030(6) 0.000(5)
C11 0.022(6) 0.013(5) 0.032(8) -0.001(5) 0.004(6) -0.008(4)
C12 0.028(7) 0.030(6) 0.040(9) -0.004(5) 0.009(7) -0.003(5)
C13 0.033(7) 0.026(6) 0.047(9) -0.013(5) 0.024(7) -0.005(5)
C14 0.047(9) 0.028(6) 0.048(10) -0.008(6) 0.023(8) -0.014(5)
C15 0.031(7) 0.046(7) 0.040(9) -0.009(7) 0.007(7) -0.013(6)
C16 0.023(7) 0.045(7) 0.040(9) -0.009(7) 0.008(7) -0.001(6)
C17 0.089(13) 0.036(7) 0.064(11) -0.024(7) 0.046(10) -0.028(7)
C21 0.023(6) 0.026(6) 0.040(8) -0.003(5) 0.018(6) -0.003(5)
C22 0.036(8) 0.020(5) 0.032(8) -0.004(5) 0.011(7) 0.000(5)
C23 0.042(8) 0.023(5) 0.032(8) 0.009(5) 0.006(7) 0.009(5)
C24 0.036(8) 0.044(7) 0.041(9) -0.005(6) 0.010(7) -0.002(6)
C25 0.027(7) 0.039(7) 0.057(10) 0.016(6) 0.017(7) -0.006(5)
C26 0.042(8) 0.036(7) 0.033(8) 0.014(6) 0.007(7) 0.000(6)
C27 0.030(8) 0.069(9) 0.068(11) 0.006(8) 0.011(8) -0.006(7)

loop_
_atom_type_symbol
_atom_type_description
_atom_type_scat_dispersion_real
_atom_type_scat_dispersion_imag
_atom_type_scat_source
C C 0.0033 0.0016 'International Tables Vol C Tables 4.2.6.8 and 6.1.1.4'
H H 0.0000 0.0000 'International Tables Vol C Tables 4.2.6.8 and 6.1.1.4'
N N 0.0061 0.0033 'International Tables Vol C Tables 4.2.6.8 and 6.1.1.4'
Cl Cl 0.1484 0.1585 'International Tables Vol C Tables 4.2.6.8 and 6.1.1.4'
Pd Pd -0.9988 1.0072 'International Tables Vol C Tables 4.2.6.8 and 6.1.1.4'

loop_
_geom_angle_atom_site_label_1
_geom_angle_atom_site_label_2
_geom_angle_atom_site_label_3
_geom_angle
_geom_angle_site_symmetry_1
_geom_angle_site_symmetry_3
_geom_angle_publ_flag
N1 Pd1 N3 80.8(4) . . ?
N1 Pd1 N2 81.2(4) . . ?
N3 Pd1 N2 162.0(3) . . ?
N1 Pd1 Cl1 177.7(3) . . ?
N3 Pd1 Cl1 97.2(2) . . ?
N2 Pd1 Cl1 100.9(2) . . ?
C6 N1 C2 123.8(9) . . ?
C6 N1 Pd1 119.4(7) . . ?
C2 N1 Pd1 116.7(8) . . ?
C11 N2 C1 113.7(8) . . ?
C11 N2 Pd1 121.4(6) . . ?
C1 N2 Pd1 107.0(7) . . ?
C11 N2 H2 104.3 . . ?
C1 N2 H2 104.3 . . ?
Pd1 N2 H2 104.3 . . ?
C21 N3 C7 113.5(8) . . ?
C21 N3 Pd1 113.2(7) . . ?
C7 N3 Pd1 105.6(6) . . ?
C21 N3 H3 108.1 . . ?
C7 N3 H3 108.1 . . ?
Pd1 N3 H3 108.1 . . ?
N2 C1 C2 108.4(9) . . ?
N2 C1 H11 110.0 . . ?
C2 C1 H11 110.0 . . ?
N2 C1 H12 110.0 . . ?
C2 C1 H12 110.0 . . ?
H11 C1 H12 108.4 . . ?
N1 C2 C3 117.7(11) . . ?
N1 C2 C1 114.1(9) . . ?
C3 C2 C1 128.1(10) . . ?
C4 C3 C2 120.1(10) . . ?
C4 C3 H31 119.9 . . ?
C2 C3 H31 119.9 . . ?
C3 C4 C5 120.9(9) . . ?
C3 C4 H41 119.6 . . ?
C5 C4 H41 119.5 . . ?
C4 C5 C6 118.1(11) . . ?
C4 C5 H51 121.0 . . ?
C6 C5 H51 121.0 . . ?
N1 C6 C5 119.3(10) . . ?
N1 C6 C7 112.2(8) . . ?
C5 C6 C7 128.4(11) . . ?
C6 C7 N3 110.4(9) . . ?
C6 C7 H71 109.6 . . ?
N3 C7 H71 109.6 . . ?
C6 C7 H72 109.6 . . ?
N3 C7 H72 109.6 . . ?
H71 C7 H72 108.1 . . ?
C16 C11 C12 118.9(11) . . ?
C16 C11 N2 122.5(10) . . ?
C12 C11 N2 118.5(10) . . ?
C13 C12 C11 119.6(11) . . ?
C13 C12 H12 120.2 . . ?
C11 C12 H12 120.2 . . ?
C14 C13 C12 122.3(12) . . ?
C14 C13 H13 118.9 . . ?
C12 C13 H13 118.9 . . ?
C13 C14 C15 116.1(12) . . ?
C13 C14 C17 123.2(13) . . ?
C15 C14 C17 120.6(13) . . ?
C16 C15 C14 123.3(12) . . ?
C16 C15 H15 118.3 . . ?
C14 C15 H15 118.3 . . ?
C11 C16 C15 119.7(12) . . ?
C11 C16 H16 120.1 . . ?
C15 C16 H16 120.1 . . ?
C14 C17 H171 109.5 . . ?
C14 C17 H172 109.5 . . ?
H171 C17 H172 109.5 . . ?
C14 C17 H173 109.5 . . ?
H171 C17 H173 109.5 . . ?
H172 C17 H173 109.5 . . ?
C26 C21 C22 119.2(11) . . ?
C26 C21 N3 120.7(10) . . ?
C22 C21 N3 120.1(9) . . ?
C23 C22 C21 121.1(11) . . ?
C23 C22 H22 119.4 . . ?
C21 C22 H22 119.4 . . ?
C22 C23 C24 120.2(11) . . ?
C22 C23 H23 119.9 . . ?
C24 C23 H23 119.9 . . ?
C25 C24 C23 117.1(11) . . ?
C25 C24 C27 121.8(12) . . ?
C23 C24 C27 121.1(12) . . ?
C24 C25 C26 122.9(11) . . ?
C24 C25 H25 118.5 . . ?
C26 C25 H25 118.5 . . ?
C21 C26 C25 119.4(11) . . ?
C21 C26 H26 120.3 . . ?
C25 C26 H26 120.3 . . ?
C24 C27 H271 109.5 . . ?
C24 C27 H272 109.5 . . ?
H271 C27 H272 109.5 . . ?
C24 C27 H273 109.5 . . ?
H271 C27 H273 109.5 . . ?
H272 C27 H273 109.5 . . ?

loop_
_geom_bond_atom_site_label_1
_geom_bond_atom_site_label_2
_geom_bond_distance
_geom_bond_site_symmetry_2
_geom_bond_publ_flag
Pd1 N1 1.952(8) . ?
Pd1 N3 2.059(9) . ?
Pd1 N2 2.068(9) . ?
Pd1 Cl1 2.295(2) . ?
N1 C6 1.320(15) . ?
N1 C2 1.371(14) . ?
N2 C11 1.439(14) . ?
N2 C1 1.497(11) . ?
N2 H2 0.9300 . ?
N3 C21 1.453(13) . ?
N3 C7 1.514(12) . ?
N3 H3 0.9300 . ?
C1 C2 1.504(17) . ?
C1 H11 0.9900 . ?
C1 H12 0.9900 . ?
C2 C3 1.379(13) . ?
C3 C4 1.354(16) . ?
C3 H31 0.9500 . ?
C4 C5 1.399(16) . ?
C4 H41 0.9500 . ?
C5 C6 1.389(13) . ?
C5 H51 0.9500 . ?
C6 C7 1.502(14) . ?
C7 H71 0.9900 . ?
C7 H72 0.9900 . ?
C11 C16 1.368(15) . ?
C11 C12 1.393(15) . ?
C12 C13 1.397(16) . ?
C12 H12 0.9500 . ?
C13 C14 1.366(17) . ?
C13 H13 0.9500 . ?
C14 C15 1.389(18) . ?
C14 C17 1.503(17) . ?
C15 C16 1.374(16) . ?
C15 H15 0.9500 . ?
C16 H16 0.9500 . ?
C17 H171 0.9800 . ?
C17 H172 0.9800 . ?
C17 H173 0.9800 . ?
C21 C26 1.370(16) . ?
C21 C22 1.404(15) . ?
C22 C23 1.374(16) . ?
C22 H22 0.9500 . ?
C23 C24 1.414(18) . ?
C23 H23 0.9500 . ?
C24 C25 1.382(16) . ?
C24 C27 1.503(17) . ?
C25 C26 1.386(16) . ?
C25 H25 0.9500 . ?
C26 H26 0.9500 . ?
C27 H271 0.9800 . ?
C27 H272 0.9800 . ?
C27 H273 0.9800 . ?
